data_7226375
loop_
_publ_author_name
'Xiao, Peng'
'Wang, Ping'
'Fan, Ruiqing'
'Du, Xi'
'Chen, Wei'
'Zhang, Huijie'
'Song, Yang'
'Yang, Yulin'

_publ_section_title
;
 Lanthanide MOFs Constructed Based on a Difunctional Ligand with Bimodal
 Emission and Eu3+ doped Dy3+ Materials: White Emission and Color Tuning.
;
_journal_name_full 'RSC Adv.'
_journal_paper_doi 10.1039/C6RA14896D
_journal_year 2016
_chemical_formula_sum 'C108 H128 Dy4 N24 O41'
_chemical_formula_weight 3068.34
_space_group_crystal_system triclinic
_space_group_IT_number 2
_space_group_name_Hall '-P 1'
_space_group_name_H-M_alt 'P -1'
_symmetry_space_group_name_Hall '-P 1'
_symmetry_space_group_name_H-M 'P -1'
_atom_sites_solution_hydrogens mixed
_audit_creation_method SHELXL-2014/7
_audit_update_record
;
2016-06-07 deposited with the CCDC.
2016-08-23 downloaded from the CCDC.
;
_cell_angle_alpha 69.051(2)
_cell_angle_beta 71.145(2)
_cell_angle_gamma 65.014(2)
_cell_formula_units_Z 1
_cell_length_a 13.6605(10)
_cell_length_b 15.0103(11)
_cell_length_c 18.5345(14)
_cell_measurement_reflns_used 12665
_cell_measurement_temperature 296(2)
_cell_measurement_theta_max 26.413
_cell_measurement_theta_min 1.201
_cell_volume 3149.9(4)
_computing_cell_refinement 'SAINT (Bruker, 2005)'
_computing_data_collection 'APEX2 (Bruker, 2005)'
_computing_data_reduction SAINT
_computing_structure_refinement 'SHELXL-2014/7 (Sheldrick, 2014)'
_diffrn_ambient_temperature 296(2)
_diffrn_measured_fraction_theta_full 0.996
_diffrn_measured_fraction_theta_max 0.978
_diffrn_measurement_device_type 'Bruker Smart APEX CCD area detector'
_diffrn_measurement_method 'phi and omega scans'
_diffrn_radiation_type MoK\a
_diffrn_radiation_wavelength 0.71073
_diffrn_reflns_av_R_equivalents 0.0498
_diffrn_reflns_av_unetI/netI 0.0919
_diffrn_reflns_Laue_measured_fraction_full 0.996
_diffrn_reflns_Laue_measured_fraction_max 0.978
_diffrn_reflns_limit_h_max 17
_diffrn_reflns_limit_h_min -16
_diffrn_reflns_limit_k_max 18
_diffrn_reflns_limit_k_min -14
_diffrn_reflns_limit_l_max 23
_diffrn_reflns_limit_l_min -23
_diffrn_reflns_number 23316
_diffrn_reflns_point_group_measured_fraction_full 0.996
_diffrn_reflns_point_group_measured_fraction_max 0.978
_diffrn_reflns_theta_full 25.242
_diffrn_reflns_theta_max 26.413
_diffrn_reflns_theta_min 1.201
_diffrn_source 'fine-focus sealed tube'
_exptl_absorpt_coefficient_mu 2.436
_exptl_absorpt_correction_T_max 0.54
_exptl_absorpt_correction_T_min 0.48
_exptl_absorpt_correction_type multi-scan
_exptl_absorpt_process_details '(SADABS; Sheldrick, 2003)'
_exptl_crystal_colour colorless
_exptl_crystal_density_diffrn 1.618
_exptl_crystal_description block
_exptl_crystal_F_000 1536
_exptl_crystal_size_max 0.320
_exptl_crystal_size_mid 0.280
_exptl_crystal_size_min 0.260
_refine_diff_density_max 2.058
_refine_diff_density_min -1.717
_refine_diff_density_rms 0.198
_refine_ls_extinction_method none
_refine_ls_goodness_of_fit_ref 1.021
_refine_ls_hydrogen_treatment constr
_refine_ls_matrix_type full
_refine_ls_number_parameters 794
_refine_ls_number_reflns 12665
_refine_ls_number_restraints 0
_refine_ls_restrained_S_all 1.021
_refine_ls_R_factor_all 0.0829
_refine_ls_R_factor_gt 0.0545
_refine_ls_shift/su_max 0.016
_refine_ls_shift/su_mean 0.001
_refine_ls_structure_factor_coef Fsqd
_refine_ls_weighting_details 'w=1/[\s^2^(Fo^2^)+(0.1000P)^2^] where P=(Fo^2^+2Fc^2^)/3'
_refine_ls_weighting_scheme calc
_refine_ls_wR_factor_gt 0.1536
_refine_ls_wR_factor_ref 0.1789
_reflns_Friedel_coverage 0.000
_reflns_number_gt 8977
_reflns_number_total 12665
_reflns_threshold_expression 'I > 2\s(I)'
_cod_data_source_file c6ra14896d2.cif
_cod_data_source_block x
_cod_database_code 7226375
_shelx_shelxl_version_number 2014/7
_shelx_space_group_comment
;
The symmetry employed for this shelxl refinement is uniquely defined
by the following loop, which should always be used as a source of
symmetry information in preference to the above space-group names.
They are only intended as comments.
;
_shelx_estimated_absorpt_t_min 0.509
_shelx_estimated_absorpt_t_max 0.570

loop_
_space_group_symop_operation_xyz
'x, y, z'
'-x, -y, -z'

loop_
_atom_site_label
_atom_site_type_symbol
_atom_site_fract_x
_atom_site_fract_y
_atom_site_fract_z
_atom_site_U_iso_or_equiv
_atom_site_adp_type
_atom_site_occupancy
_atom_site_site_symmetry_order
_atom_site_calc_flag
_atom_site_refinement_flags_posn
_atom_site_refinement_flags_adp
_atom_site_refinement_flags_occupancy
Dy1 Dy 0.84786(3) 0.49709(3) 0.13764(2) 0.01494(13) Uani 1 1 d . . .
Dy2 Dy 0.62999(3) 0.50384(2) 0.36986(2) 0.01273(12) Uani 1 1 d . . .
OW1 O 1.0000 0.0000 0.0000 0.140(7) Uiso 1 2 d S . P
HW1A H 1.0410 -0.0511 0.0287 0.210 Uiso 0.5 1 d R U P
HW1B H 0.9412 -0.0099 0.0045 0.210 Uiso 0.5 1 d R U P
O1 O 0.3866(10) 0.2861(9) 0.0984(6) 0.107(4) Uani 1 1 d . . .
O2 O 0.1226(9) 0.7795(9) 0.2071(7) 0.098(4) Uani 1 1 d . . .
O3 O 0.3446(7) 0.5201(7) 0.2763(5) 0.070(3) Uani 1 1 d . . .
O4 O 0.8986(6) 0.4270(6) 0.5003(5) 0.047(2) Uani 1 1 d . . .
O5 O 0.3600(7) 0.2971(6) 0.4943(5) 0.054(2) Uani 1 1 d . . .
O6 O 0.4412(5) 0.5216(5) 0.3830(4) 0.0323(16) Uani 1 1 d . . .
H6A H 0.4352 0.5124 0.3422 0.048 Uiso 1 1 d R U .
H6G H 0.3991 0.5811 0.3873 0.048 Uiso 1 1 d R U .
O7 O 1.4066(5) -0.3864(4) 0.5144(3) 0.0234(14) Uani 1 1 d . . .
O8 O 1.5173(4) -0.3404(4) 0.4018(3) 0.0202(13) Uani 1 1 d . . .
O9 O 0.6474(5) 0.3658(4) 0.3247(3) 0.0255(14) Uani 1 1 d . . .
O10 O 1.0114(5) 0.3724(4) 0.1031(3) 0.0295(16) Uani 1 1 d . . .
O11 O 0.9228(5) 0.4295(4) 0.2492(3) 0.0251(14) Uani 1 1 d . . .
O12 O 0.7710(5) 0.3792(4) 0.2126(3) 0.0251(14) Uani 1 1 d . . .
O13 O 0.9089(5) 0.6028(4) 0.0235(3) 0.0231(14) Uani 1 1 d . . .
O14 O 0.6940(5) 0.5215(4) 0.4721(3) 0.0246(14) Uani 1 1 d . . .
H14A H 0.7626 0.5121 0.4573 0.037 Uiso 1 1 d R U .
H14E H 0.6588 0.5809 0.4789 0.037 Uiso 1 1 d R U .
O15 O 0.8228(6) 0.6379(4) 0.1770(3) 0.0299(16) Uani 1 1 d . . .
O16 O 0.6701(5) 0.6056(4) 0.1205(4) 0.0296(15) Uani 1 1 d . . .
O17 O 0.5875(5) 0.5828(4) 0.2460(3) 0.0301(16) Uani 1 1 d . . .
O18 O 0.7332(5) 0.6088(4) 0.3012(4) 0.0322(16) Uani 1 1 d . . .
O19 O 0.8143(4) 0.3913(4) 0.3661(4) 0.0235(14) Uani 1 1 d . . .
O20 O 0.8159(6) 0.4459(5) 0.0433(4) 0.0371(17) Uani 1 1 d . . .
N1 N 0.4970(8) 0.1244(8) 0.1420(6) 0.052(3) Uani 1 1 d . . .
N2 N 0.0848(9) 0.8570(9) 0.3043(6) 0.059(3) Uani 1 1 d . . .
N3 N 0.4229(8) 0.5456(7) 0.1445(6) 0.048(2) Uani 1 1 d . . .
N4 N 0.9868(8) 0.3968(7) 0.5960(6) 0.049(3) Uani 1 1 d . . .
N5 N 0.3801(9) 0.2265(8) 0.4005(6) 0.057(3) Uani 1 1 d . . .
N6 N 0.4294(6) 0.8845(5) 0.0576(4) 0.0295(19) Uani 1 1 d . . .
N7 N 0.1873(6) 1.0642(5) 0.1463(4) 0.0291(19) Uani 1 1 d . . .
N8 N 0.8121(8) 0.0955(6) 0.1984(5) 0.043(2) Uani 1 1 d . . .
N9 N 0.7047(7) -0.1128(6) 0.3188(5) 0.037(2) Uani 1 1 d . . .
N10 N 1.3236(6) -0.0392(5) 0.3682(4) 0.0280(19) Uani 1 1 d . . .
N11 N 1.0646(6) 0.1296(5) 0.4478(4) 0.0250(17) Uani 1 1 d . . .
N12 N 0.8349(8) 0.4614(7) -0.0864(5) 0.046(2) Uani 1 1 d . . .
C1 C 0.5043(12) 0.0241(11) 0.1791(9) 0.078(5) Uani 1 1 d . . .
H1A H 0.5797 -0.0175 0.1819 0.117 Uiso 1 1 calc R U .
H1B H 0.4599 0.0198 0.2315 0.117 Uiso 1 1 calc R U .
H1C H 0.4782 0.0005 0.1496 0.117 Uiso 1 1 calc R U .
C2 C 0.5943(12) 0.1490(12) 0.1113(9) 0.100(7) Uani 1 1 d . . .
H2A H 0.6567 0.0891 0.1239 0.150 Uiso 1 1 calc R U .
H2B H 0.6032 0.1751 0.0550 0.150 Uiso 1 1 calc R U .
H2C H 0.5889 0.1997 0.1340 0.150 Uiso 1 1 calc R U .
C3 C 0.4029(13) 0.1957(12) 0.1311(7) 0.074(5) Uani 1 1 d . . .
H3A H 0.3413 0.1760 0.1503 0.089 Uiso 1 1 calc R U .
C4 C 0.0321(12) 0.9471(11) 0.3313(8) 0.075(4) Uani 1 1 d . . .
H4A H 0.0470 0.9332 0.3822 0.112 Uiso 1 1 calc R U .
H4B H 0.0598 0.9992 0.2947 0.112 Uiso 1 1 calc R U .
H4C H -0.0461 0.9696 0.3353 0.112 Uiso 1 1 calc R U .
C5 C 0.0779(12) 0.8544(12) 0.2346(9) 0.072(4) Uani 1 1 d . . .
H5A H 0.0357 0.9142 0.2043 0.087 Uiso 1 1 calc R U .
C6 C 0.1600(11) 0.7700(10) 0.3503(7) 0.070(4) Uani 1 1 d . . .
H6C H 0.1550 0.7841 0.3982 0.106 Uiso 1 1 calc R U .
H6D H 0.1405 0.7110 0.3627 0.106 Uiso 1 1 calc R U .
H6E H 0.2342 0.7576 0.3201 0.106 Uiso 1 1 calc R U .
C7 C 0.4117(12) 0.6089(10) 0.0667(7) 0.071(4) Uani 1 1 d . . .
H7B H 0.4727 0.5786 0.0289 0.106 Uiso 1 1 calc R U .
H7C H 0.3440 0.6156 0.0565 0.106 Uiso 1 1 calc R U .
H7D H 0.4108 0.6748 0.0625 0.106 Uiso 1 1 calc R U .
C8 C 0.3463(10) 0.5716(10) 0.2094(7) 0.054(3) Uani 1 1 d . . .
H8B H 0.2905 0.6349 0.2011 0.065 Uiso 1 1 calc R U .
C9 C 0.5074(11) 0.4473(10) 0.1539(9) 0.072(4) Uani 1 1 d . . .
H9B H 0.5545 0.4403 0.1035 0.109 Uiso 1 1 calc R U .
H9C H 0.5502 0.4400 0.1892 0.109 Uiso 1 1 calc R U .
H9D H 0.4743 0.3958 0.1752 0.109 Uiso 1 1 calc R U .
C10 C 0.9862(14) 0.4277(13) 0.6621(8) 0.094(6) Uani 1 1 d . . .
H10B H 1.0525 0.3850 0.6820 0.141 Uiso 1 1 calc R U .
H10C H 0.9826 0.4972 0.6448 0.141 Uiso 1 1 calc R U .
H10D H 0.9233 0.4212 0.7031 0.141 Uiso 1 1 calc R U .
C11 C 0.9016(9) 0.4466(9) 0.5596(7) 0.053(3) Uani 1 1 d . . .
H11B H 0.8420 0.4980 0.5791 0.063 Uiso 1 1 calc R U .
C12 C 1.0789(10) 0.3120(10) 0.5720(9) 0.077(5) Uani 1 1 d . . .
H12A H 1.1316 0.2862 0.6050 0.116 Uiso 1 1 calc R U .
H12B H 1.0530 0.2592 0.5771 0.116 Uiso 1 1 calc R U .
H12C H 1.1131 0.3342 0.5181 0.116 Uiso 1 1 calc R U .
C13 C 0.3912(14) 0.2383(13) 0.3116(9) 0.094(5) Uani 1 1 d . . .
H13A H 0.3944 0.1764 0.3050 0.140 Uiso 1 1 calc R U .
H13B H 0.3285 0.2934 0.2932 0.140 Uiso 1 1 calc R U .
H13C H 0.4574 0.2523 0.2818 0.140 Uiso 1 1 calc R U .
C14 C 0.352(2) 0.1419(13) 0.4498(10) 0.165(11) Uani 1 1 d . . .
H14B H 0.3631 0.0978 0.4189 0.247 Uiso 1 1 calc R U .
H14C H 0.3984 0.1059 0.4882 0.247 Uiso 1 1 calc R U .
H14D H 0.2765 0.1637 0.4762 0.247 Uiso 1 1 calc R U .
C15 C 0.3740(9) 0.3006(9) 0.4257(7) 0.046(3) Uani 1 1 d . . .
C16 C 0.9243(7) 0.6577(6) -0.0442(5) 0.0204(19) Uani 1 1 d . . .
C17 C 0.5941(6) 0.6327(6) 0.1761(5) 0.0185(18) Uani 1 1 d . . .
C18 C 0.3515(7) 0.9245(6) 0.1152(5) 0.0223(19) Uani 1 1 d . . .
C19 C 0.5031(7) 0.7908(6) 0.0777(5) 0.025(2) Uani 1 1 d . . .
H19A H 0.5552 0.7623 0.0378 0.030 Uiso 1 1 calc R U .
C20 C 0.5048(7) 0.7345(6) 0.1557(5) 0.0207(18) Uani 1 1 d . . .
C21 C 0.4225(8) 0.7754(6) 0.2160(5) 0.030(2) Uani 1 1 d . . .
H21A H 0.4198 0.7386 0.2685 0.036 Uiso 1 1 calc R U .
C22 C 0.3459(8) 0.8712(7) 0.1954(5) 0.033(2) Uani 1 1 d . . .
H22A H 0.2912 0.9003 0.2340 0.040 Uiso 1 1 calc R U .
C23 C 0.2756(7) 1.0304(6) 0.0910(5) 0.0210(19) Uani 1 1 d . . .
C24 C 0.1240(7) 1.1628(6) 0.1280(5) 0.023(2) Uani 1 1 d . . .
H24A H 0.0623 1.1866 0.1655 0.028 Uiso 1 1 calc R U .
C25 C 0.1445(7) 1.2299(6) 0.0578(5) 0.0193(18) Uani 1 1 d . . .
C26 C 0.2325(7) 1.1936(6) 0.0004(5) 0.026(2) Uani 1 1 d . . .
H26A H 0.2469 1.2371 -0.0489 0.031 Uiso 1 1 calc R U .
C27 C 0.2996(7) 1.0916(6) 0.0169(5) 0.026(2) Uani 1 1 d . . .
H27A H 0.3589 1.0655 -0.0210 0.031 Uiso 1 1 calc R U .
C28 C 0.7140(7) 0.3340(6) 0.2675(5) 0.0215(19) Uani 1 1 d . . .
C29 C 0.7550(7) 0.0397(6) 0.2601(5) 0.024(2) Uani 1 1 d . . .
C30 C 0.7976(8) 0.1917(7) 0.2012(6) 0.032(2) Uani 1 1 d . . .
H30A H 0.8342 0.2309 0.1596 0.038 Uiso 1 1 calc R U .
C31 C 0.7296(7) 0.2301(6) 0.2647(5) 0.0233(19) Uani 1 1 d . . .
C32 C 0.6772(8) 0.1691(6) 0.3276(5) 0.031(2) Uani 1 1 d . . .
H32A H 0.6338 0.1932 0.3716 0.037 Uiso 1 1 calc R U .
C33 C 0.6885(7) 0.0744(6) 0.3259(5) 0.024(2) Uani 1 1 d . . .
H33A H 0.6526 0.0348 0.3676 0.029 Uiso 1 1 calc R U .
C34 C 0.7628(7) -0.0583(6) 0.2562(5) 0.0232(19) Uani 1 1 d . . .
C35 C 0.7102(7) -0.2038(6) 0.3129(5) 0.026(2) Uani 1 1 d . . .
H35A H 0.6726 -0.2421 0.3544 0.031 Uiso 1 1 calc R U .
C36 C 0.7705(7) -0.2398(6) 0.2464(5) 0.0191(18) Uani 1 1 d . . .
C37 C 0.8284(8) -0.1817(6) 0.1844(6) 0.031(2) Uani 1 1 d . . .
H37A H 0.8691 -0.2046 0.1395 0.037 Uiso 1 1 calc R U .
C38 C 0.8253(7) -0.0912(6) 0.1896(5) 0.026(2) Uani 1 1 d . . .
H38A H 0.8644 -0.0533 0.1491 0.031 Uiso 1 1 calc R U .
C39 C 0.7758(6) 0.6606(6) 0.2412(5) 0.0184(18) Uani 1 1 d . . .
C40 C 0.9039(6) 0.3751(6) 0.3182(5) 0.0179(18) Uani 1 1 d . . .
C41 C 1.1521(7) 0.0934(6) 0.3928(5) 0.0204(19) Uani 1 1 d . . .
C42 C 0.9906(7) 0.2220(7) 0.4228(5) 0.031(2) Uani 1 1 d . . .
H42A H 0.9306 0.2490 0.4600 0.037 Uiso 1 1 calc R U .
C43 C 0.9988(7) 0.2792(6) 0.3444(5) 0.0188(18) Uani 1 1 d . . .
C44 C 1.0902(7) 0.2430(6) 0.2893(5) 0.027(2) Uani 1 1 d . . .
H44A H 1.1001 0.2807 0.2370 0.033 Uiso 1 1 calc R U .
C45 C 1.1668(7) 0.1482(6) 0.3147(5) 0.028(2) Uani 1 1 d . . .
H45A H 1.2290 0.1212 0.2788 0.034 Uiso 1 1 calc R U .
C46 C 1.2282(7) -0.0118(6) 0.4185(5) 0.0176(18) Uani 1 1 d . . .
C47 C 1.3881(7) -0.1364(6) 0.3840(5) 0.024(2) Uani 1 1 d . . .
H47A H 1.4557 -0.1554 0.3497 0.028 Uiso 1 1 calc R U .
C48 C 1.3618(6) -0.2105(6) 0.4475(5) 0.0168(17) Uani 1 1 d . . .
C49 C 1.2652(7) -0.1800(6) 0.5018(5) 0.023(2) Uani 1 1 d . . .
H49A H 1.2465 -0.2263 0.5480 0.028 Uiso 1 1 calc R U .
C50 C 1.1977(7) -0.0792(6) 0.4859(5) 0.025(2) Uani 1 1 d . . .
H50A H 1.1317 -0.0572 0.5208 0.030 Uiso 1 1 calc R U .
C51 C 1.4353(6) -0.3217(6) 0.4560(5) 0.0161(17) Uani 1 1 d . . .
C52 C 0.8005(9) 0.4959(8) -0.0224(7) 0.044(3) Uani 1 1 d . . .
H52A H 0.7609 0.5652 -0.0287 0.052 Uiso 1 1 calc R U .
C53 C 0.9026(12) 0.3526(11) -0.0790(8) 0.083(5) Uani 1 1 d . . .
H53A H 0.9217 0.3378 -0.1291 0.125 Uiso 1 1 calc R U .
H53B H 0.9687 0.3377 -0.0623 0.125 Uiso 1 1 calc R U .
H53C H 0.8615 0.3115 -0.0407 0.125 Uiso 1 1 calc R U .
C54 C 0.8211(11) 0.5290(11) -0.1668(7) 0.080(5) Uani 1 1 d . . .
H54A H 0.8516 0.4885 -0.2041 0.120 Uiso 1 1 calc R U .
H54B H 0.7441 0.5658 -0.1668 0.120 Uiso 1 1 calc R U .
H54C H 0.8589 0.5761 -0.1811 0.120 Uiso 1 1 calc R U .

loop_
_atom_site_aniso_label
_atom_site_aniso_U_11
_atom_site_aniso_U_22
_atom_site_aniso_U_33
_atom_site_aniso_U_23
_atom_site_aniso_U_13
_atom_site_aniso_U_12
Dy1 0.0173(2) 0.0075(2) 0.0142(2) -0.00255(15) -0.00241(15) 0.00029(15)
Dy2 0.0132(2) 0.0067(2) 0.0135(2) -0.00199(15) -0.00243(14) 0.00027(14)
O1 0.121(10) 0.091(8) 0.063(7) -0.009(6) -0.026(7) 0.000(7)
O2 0.085(8) 0.124(10) 0.099(9) -0.078(8) -0.037(7) 0.004(7)
O3 0.079(7) 0.115(8) 0.037(5) 0.000(5) -0.025(5) -0.059(6)
O4 0.046(5) 0.054(5) 0.051(5) -0.020(4) -0.026(4) -0.010(4)
O5 0.082(6) 0.046(5) 0.044(5) -0.019(4) 0.003(4) -0.036(5)
O6 0.022(3) 0.046(4) 0.035(4) -0.019(3) -0.003(3) -0.012(3)
O7 0.027(3) 0.012(3) 0.020(3) -0.001(2) 0.001(3) -0.003(2)
O8 0.016(3) 0.015(3) 0.020(3) -0.006(2) 0.003(2) 0.001(2)
O9 0.041(4) 0.017(3) 0.023(3) -0.009(3) -0.003(3) -0.013(3)
O10 0.028(3) 0.014(3) 0.021(3) 0.001(3) 0.000(3) 0.007(3)
O11 0.026(3) 0.020(3) 0.018(3) -0.001(3) -0.005(3) 0.000(3)
O12 0.028(3) 0.018(3) 0.027(3) -0.007(3) 0.003(3) -0.011(3)
O13 0.026(3) 0.013(3) 0.020(3) -0.006(2) 0.004(2) -0.004(2)
O14 0.014(3) 0.029(3) 0.026(3) -0.010(3) -0.004(2) -0.001(2)
O15 0.060(5) 0.013(3) 0.017(3) -0.006(3) -0.010(3) -0.010(3)
O16 0.022(3) 0.023(3) 0.029(4) -0.005(3) -0.004(3) 0.004(3)
O17 0.045(4) 0.019(3) 0.015(3) 0.003(3) -0.013(3) -0.001(3)
O18 0.029(3) 0.018(3) 0.041(4) -0.003(3) 0.005(3) -0.012(3)
O19 0.015(3) 0.013(3) 0.031(3) -0.005(3) -0.008(3) 0.008(2)
O20 0.043(4) 0.044(4) 0.029(4) -0.017(3) -0.005(3) -0.016(3)
N1 0.043(6) 0.061(7) 0.044(6) -0.011(5) -0.010(5) -0.013(5)
N2 0.056(7) 0.089(9) 0.044(6) -0.028(6) 0.003(5) -0.038(6)
N3 0.059(6) 0.056(6) 0.040(6) -0.006(5) -0.012(5) -0.035(5)
N4 0.044(6) 0.055(6) 0.051(6) -0.011(5) -0.025(5) -0.011(5)
N5 0.075(8) 0.054(7) 0.055(7) -0.017(5) -0.010(6) -0.036(6)
N6 0.029(4) 0.019(4) 0.025(4) -0.004(3) -0.004(3) 0.004(3)
N7 0.022(4) 0.021(4) 0.030(4) -0.002(3) -0.003(3) -0.001(3)
N8 0.053(6) 0.038(5) 0.042(5) -0.022(4) 0.002(4) -0.017(4)
N9 0.046(5) 0.031(5) 0.030(5) -0.008(4) 0.003(4) -0.018(4)
N10 0.020(4) 0.015(4) 0.030(4) -0.001(3) 0.003(3) 0.001(3)
N11 0.026(4) 0.019(4) 0.022(4) -0.004(3) -0.008(3) 0.001(3)
N12 0.049(6) 0.061(7) 0.036(5) -0.026(5) -0.005(4) -0.017(5)
C1 0.075(11) 0.083(11) 0.080(11) -0.017(9) -0.004(8) -0.042(9)
C2 0.101(13) 0.126(14) 0.096(13) 0.033(11) -0.058(11) -0.084(12)
C3 0.090(12) 0.094(12) 0.020(6) -0.007(7) 0.003(7) -0.031(10)
C4 0.074(10) 0.091(12) 0.063(10) -0.025(9) -0.002(8) -0.036(9)
C5 0.069(10) 0.087(12) 0.070(10) -0.016(9) -0.027(8) -0.030(9)
C6 0.078(10) 0.077(10) 0.048(8) 0.007(7) -0.010(7) -0.041(8)
C7 0.099(12) 0.087(10) 0.047(8) -0.014(7) -0.003(7) -0.064(9)
C8 0.063(8) 0.085(10) 0.043(7) -0.024(7) -0.017(6) -0.040(7)
C9 0.053(8) 0.071(10) 0.098(12) -0.033(9) -0.011(8) -0.019(7)
C10 0.117(15) 0.140(16) 0.045(9) -0.029(9) -0.034(9) -0.045(12)
C11 0.037(6) 0.053(8) 0.060(8) -0.009(6) -0.012(6) -0.010(6)
C12 0.045(8) 0.070(10) 0.123(14) -0.021(9) -0.045(9) -0.007(7)
C13 0.108(14) 0.134(15) 0.068(11) -0.048(11) -0.005(10) -0.060(12)
C14 0.33(4) 0.104(16) 0.093(15) -0.032(12) -0.030(19) -0.11(2)
C15 0.044(7) 0.056(8) 0.042(7) -0.026(6) -0.006(5) -0.013(6)
C16 0.021(4) 0.016(4) 0.015(4) -0.003(3) -0.002(3) 0.000(3)
C17 0.016(4) 0.020(4) 0.022(5) -0.009(4) -0.005(3) -0.005(3)
C18 0.019(4) 0.017(4) 0.026(5) -0.005(4) -0.002(4) -0.004(3)
C19 0.023(4) 0.020(5) 0.018(4) -0.001(4) -0.005(4) 0.003(4)
C20 0.027(5) 0.016(4) 0.021(4) -0.007(4) -0.006(4) -0.007(4)
C21 0.038(5) 0.017(5) 0.020(5) 0.007(4) -0.011(4) -0.001(4)
C22 0.031(5) 0.021(5) 0.022(5) -0.001(4) 0.002(4) 0.005(4)
C23 0.024(4) 0.009(4) 0.022(5) 0.000(3) -0.007(4) 0.000(3)
C24 0.020(4) 0.015(4) 0.020(4) -0.008(3) 0.005(3) 0.004(3)
C25 0.022(4) 0.006(4) 0.020(4) -0.003(3) -0.003(3) 0.003(3)
C26 0.025(5) 0.012(4) 0.023(5) 0.003(4) -0.005(4) 0.005(4)
C27 0.026(5) 0.022(5) 0.018(4) -0.004(4) 0.003(4) -0.004(4)
C28 0.016(4) 0.023(5) 0.029(5) -0.012(4) -0.007(4) -0.004(4)
C29 0.028(5) 0.017(4) 0.031(5) -0.011(4) -0.007(4) -0.006(4)
C30 0.041(6) 0.020(5) 0.034(6) -0.014(4) 0.004(4) -0.014(4)
C31 0.031(5) 0.013(4) 0.027(5) -0.008(4) -0.006(4) -0.006(4)
C32 0.046(6) 0.019(5) 0.027(5) -0.015(4) 0.006(4) -0.015(4)
C33 0.037(5) 0.013(4) 0.023(5) -0.004(4) -0.001(4) -0.012(4)
C34 0.027(5) 0.014(4) 0.033(5) -0.008(4) -0.005(4) -0.010(4)
C35 0.037(5) 0.009(4) 0.023(5) -0.002(4) 0.000(4) -0.005(4)
C36 0.024(4) 0.010(4) 0.020(4) -0.002(3) -0.008(3) -0.002(3)
C37 0.041(6) 0.019(5) 0.032(5) -0.011(4) 0.006(4) -0.017(4)
C38 0.033(5) 0.022(5) 0.024(5) -0.009(4) 0.009(4) -0.019(4)
C39 0.017(4) 0.008(4) 0.025(5) -0.001(3) -0.004(3) -0.003(3)
C40 0.017(4) 0.014(4) 0.018(4) -0.004(3) -0.003(3) -0.001(3)
C41 0.021(4) 0.009(4) 0.021(4) 0.000(3) -0.006(3) 0.002(3)
C42 0.022(5) 0.026(5) 0.026(5) -0.010(4) 0.000(4) 0.006(4)
C43 0.020(4) 0.013(4) 0.020(4) 0.001(3) -0.008(3) -0.003(3)
C44 0.024(5) 0.017(5) 0.027(5) -0.007(4) 0.002(4) 0.000(4)
C45 0.021(4) 0.020(5) 0.020(5) -0.006(4) 0.004(4) 0.009(4)
C46 0.021(4) 0.009(4) 0.017(4) 0.002(3) -0.010(3) 0.000(3)
C47 0.018(4) 0.012(4) 0.025(5) 0.005(4) -0.003(3) 0.001(3)
C48 0.015(4) 0.007(4) 0.024(4) -0.007(3) -0.009(3) 0.006(3)
C49 0.024(4) 0.014(4) 0.012(4) 0.002(3) 0.000(3) 0.004(3)
C50 0.022(4) 0.021(5) 0.019(4) -0.009(4) -0.003(4) 0.008(4)
C51 0.014(4) 0.015(4) 0.015(4) 0.000(3) -0.007(3) -0.002(3)
C52 0.041(6) 0.038(6) 0.055(8) -0.011(6) -0.006(5) -0.019(5)
C53 0.083(11) 0.105(13) 0.077(11) -0.061(10) -0.023(9) -0.011(10)
C54 0.075(10) 0.131(14) 0.042(8) -0.002(8) -0.007(7) -0.063(10)

loop_
_atom_type_symbol
_atom_type_description
_atom_type_scat_dispersion_real
_atom_type_scat_dispersion_imag
_atom_type_scat_source
C C 0.0033 0.0016 'International Tables Vol C Tables 4.2.6.8 and 6.1.1.4'
H H 0.0000 0.0000 'International Tables Vol C Tables 4.2.6.8 and 6.1.1.4'
Dy Dy -0.1892 4.4098 'International Tables Vol C Tables 4.2.6.8 and 6.1.1.4'
N N 0.0061 0.0033 'International Tables Vol C Tables 4.2.6.8 and 6.1.1.4'
O O 0.0106 0.0060 'International Tables Vol C Tables 4.2.6.8 and 6.1.1.4'

loop_
_geom_angle_atom_site_label_1
_geom_angle_atom_site_label_2
_geom_angle_atom_site_label_3
_geom_angle
_geom_angle_site_symmetry_1
_geom_angle_site_symmetry_3
O12 Dy1 O13 156.8(2) . .
O12 Dy1 O10 90.8(2) . .
O13 Dy1 O10 85.23(19) . .
O12 Dy1 O11 76.3(2) . .
O13 Dy1 O11 124.5(2) . .
O10 Dy1 O11 76.7(2) . .
O12 Dy1 O16 86.2(2) . .
O13 Dy1 O16 86.3(2) . .
O10 Dy1 O16 151.1(2) . .
O11 Dy1 O16 129.9(2) . .
O12 Dy1 O15 123.1(2) . .
O13 Dy1 O15 76.1(2) . .
O10 Dy1 O15 127.8(2) . .
O11 Dy1 O15 75.1(2) . .
O16 Dy1 O15 76.3(2) . .
O12 Dy1 O20 77.2(2) . .
O13 Dy1 O20 79.7(2) . .
O10 Dy1 O20 75.3(2) . .
O11 Dy1 O20 140.8(2) . .
O16 Dy1 O20 75.9(2) . .
O15 Dy1 O20 144.0(2) . .
O7 Dy2 O17 142.3(2) 2_756 .
O7 Dy2 O18 145.5(2) 2_756 .
O17 Dy2 O18 72.1(2) . .
O7 Dy2 O8 102.49(19) 2_756 1_465
O17 Dy2 O8 86.6(2) . 1_465
O18 Dy2 O8 76.2(2) . 1_465
O7 Dy2 O19 84.1(2) 2_756 .
O17 Dy2 O19 112.9(2) . .
O18 Dy2 O19 76.2(2) . .
O8 Dy2 O19 138.8(2) 1_465 .
O7 Dy2 O9 77.0(2) 2_756 .
O17 Dy2 O9 76.6(2) . .
O18 Dy2 O9 122.0(2) . .
O8 Dy2 O9 148.2(2) 1_465 .
O19 Dy2 O9 73.0(2) . .
O7 Dy2 O6 75.1(2) 2_756 .
O17 Dy2 O6 72.8(2) . .
O18 Dy2 O6 134.1(2) . .
O8 Dy2 O6 73.0(2) 1_465 .
O19 Dy2 O6 146.1(2) . .
O9 Dy2 O6 76.3(2) . .
O7 Dy2 O14 71.9(2) 2_756 .
O17 Dy2 O14 143.8(2) . .
O18 Dy2 O14 75.5(2) . .
O8 Dy2 O14 70.35(19) 1_465 .
O19 Dy2 O14 73.5(2) . .
O9 Dy2 O14 136.0(2) . .
O6 Dy2 O14 122.8(2) . .
HW1A OW1 HW1B 109.5 . .
Dy2 O6 H6A 109.2 . .
Dy2 O6 H6G 109.3 . .
H6A O6 H6G 109.5 . .
C51 O7 Dy2 172.1(6) . 2_756
C51 O8 Dy2 129.6(5) . 1_645
C28 O9 Dy2 128.3(6) . .
C16 O10 Dy1 141.4(5) 2_765 .
C40 O11 Dy1 137.5(6) . .
C28 O12 Dy1 161.3(6) . .
C16 O13 Dy1 165.5(6) . .
Dy2 O14 H14A 109.3 . .
Dy2 O14 H14E 109.2 . .
H14A O14 H14E 109.5 . .
C39 O15 Dy1 130.5(5) . .
C17 O16 Dy1 122.8(6) . .
C17 O17 Dy2 159.5(6) . .
C39 O18 Dy2 154.6(7) . .
C40 O19 Dy2 139.0(5) . .
C52 O20 Dy1 127.2(7) . .
C3 N1 C1 121.2(12) . .
C3 N1 C2 119.0(13) . .
C1 N1 C2 119.7(12) . .
C5 N2 C4 122.3(13) . .
C5 N2 C6 119.9(12) . .
C4 N2 C6 117.2(11) . .
C8 N3 C7 121.2(11) . .
C8 N3 C9 119.1(11) . .
C7 N3 C9 119.1(11) . .
C11 N4 C12 121.7(11) . .
C11 N4 C10 119.1(12) . .
C12 N4 C10 119.2(10) . .
C15 N5 C14 123.7(13) . .
C15 N5 C13 121.8(11) . .
C14 N5 C13 112.9(12) . .
C19 N6 C18 118.7(8) . .
C24 N7 C23 117.4(7) . .
C29 N8 C30 118.4(8) . .
C35 N9 C34 117.6(8) . .
C47 N10 C46 117.6(7) . .
C41 N11 C42 116.6(7) . .
C52 N12 C53 118.0(10) . .
C52 N12 C54 123.2(11) . .
C53 N12 C54 118.3(10) . .
N1 C1 H1A 109.5 . .
N1 C1 H1B 109.5 . .
H1A C1 H1B 109.5 . .
N1 C1 H1C 109.5 . .
H1A C1 H1C 109.5 . .
H1B C1 H1C 109.5 . .
N1 C2 H2A 109.5 . .
N1 C2 H2B 109.5 . .
H2A C2 H2B 109.5 . .
N1 C2 H2C 109.5 . .
H2A C2 H2C 109.5 . .
H2B C2 H2C 109.5 . .
O1 C3 N1 127.0(16) . .
O1 C3 H3A 116.5 . .
N1 C3 H3A 116.5 . .
N2 C4 H4A 109.5 . .
N2 C4 H4B 109.5 . .
H4A C4 H4B 109.5 . .
N2 C4 H4C 109.5 . .
H4A C4 H4C 109.5 . .
H4B C4 H4C 109.5 . .
O2 C5 N2 125.7(14) . .
O2 C5 H5A 117.2 . .
N2 C5 H5A 117.2 . .
N2 C6 H6C 109.5 . .
N2 C6 H6D 109.5 . .
H6C C6 H6D 109.5 . .
N2 C6 H6E 109.5 . .
H6C C6 H6E 109.5 . .
H6D C6 H6E 109.5 . .
N3 C7 H7B 109.5 . .
N3 C7 H7C 109.5 . .
H7B C7 H7C 109.5 . .
N3 C7 H7D 109.5 . .
H7B C7 H7D 109.5 . .
H7C C7 H7D 109.5 . .
O3 C8 N3 125.8(14) . .
O3 C8 H8B 117.1 . .
N3 C8 H8B 117.1 . .
N3 C9 H9B 109.5 . .
N3 C9 H9C 109.5 . .
H9B C9 H9C 109.5 . .
N3 C9 H9D 109.5 . .
H9B C9 H9D 109.5 . .
H9C C9 H9D 109.5 . .
N4 C10 H10B 109.5 . .
N4 C10 H10C 109.5 . .
H10B C10 H10C 109.5 . .
N4 C10 H10D 109.5 . .
H10B C10 H10D 109.5 . .
H10C C10 H10D 109.5 . .
O4 C11 N4 122.5(12) . .
O4 C11 H11B 118.7 . .
N4 C11 H11B 118.7 . .
N4 C12 H12A 109.5 . .
N4 C12 H12B 109.5 . .
H12A C12 H12B 109.5 . .
N4 C12 H12C 109.5 . .
H12A C12 H12C 109.5 . .
H12B C12 H12C 109.5 . .
N5 C13 H13A 109.5 . .
N5 C13 H13B 109.5 . .
H13A C13 H13B 109.5 . .
N5 C13 H13C 109.5 . .
H13A C13 H13C 109.5 . .
H13B C13 H13C 109.5 . .
N5 C14 H14B 109.5 . .
N5 C14 H14C 109.4 . .
H14B C14 H14C 109.5 . .
N5 C14 H14D 109.5 . .
H14B C14 H14D 109.5 . .
H14C C14 H14D 109.5 . .
O5 C15 N5 124.4(12) . .
O13 C16 O10 125.4(8) . 2_765
O13 C16 C25 117.4(7) . 2_675
O10 C16 C25 117.1(7) 2_765 2_675
O17 C17 O16 124.8(8) . .
O17 C17 C20 118.4(7) . .
O16 C17 C20 116.7(7) . .
N6 C18 C22 121.9(8) . .
N6 C18 C23 117.0(7) . .
C22 C18 C23 120.9(8) . .
N6 C19 C20 122.8(8) . .
N6 C19 H19A 118.6 . .
C20 C19 H19A 118.6 . .
C19 C20 C21 118.7(8) . .
C19 C20 C17 121.1(8) . .
C21 C20 C17 120.2(7) . .
C22 C21 C20 118.6(8) . .
C22 C21 H21A 120.7 . .
C20 C21 H21A 120.7 . .
C21 C22 C18 119.3(8) . .
C21 C22 H22A 120.3 . .
C18 C22 H22A 120.3 . .
N7 C23 C27 122.7(7) . .
N7 C23 C18 116.7(7) . .
C27 C23 C18 120.5(8) . .
N7 C24 C25 123.9(8) . .
N7 C24 H24A 118.0 . .
C25 C24 H24A 118.0 . .
C24 C25 C26 118.1(7) . .
C24 C25 C16 120.9(7) . 2_675
C26 C25 C16 120.9(7) . 2_675
C25 C26 C27 119.6(8) . .
C25 C26 H26A 120.2 . .
C27 C26 H26A 120.2 . .
C23 C27 C26 118.1(8) . .
C23 C27 H27A 121.0 . .
C26 C27 H27A 121.0 . .
O12 C28 O9 126.3(8) . .
O12 C28 C31 116.1(8) . .
O9 C28 C31 117.5(8) . .
C33 C29 N8 122.2(8) . .
C33 C29 C34 118.3(8) . .
N8 C29 C34 119.5(9) . .
C31 C30 N8 121.0(9) . .
C31 C30 H30A 119.5 . .
N8 C30 H30A 119.5 . .
C30 C31 C32 118.7(8) . .
C30 C31 C28 120.9(8) . .
C32 C31 C28 120.4(8) . .
C33 C32 C31 121.5(8) . .
C33 C32 H32A 119.2 . .
C31 C32 H32A 119.2 . .
C32 C33 C29 118.1(8) . .
C32 C33 H33A 121.0 . .
C29 C33 H33A 121.0 . .
C38 C34 N9 123.2(8) . .
C38 C34 C29 118.4(8) . .
N9 C34 C29 118.4(9) . .
N9 C35 C36 121.7(8) . .
N9 C35 H35A 119.1 . .
C36 C35 H35A 119.1 . .
C35 C36 C37 118.5(8) . .
C35 C36 C39 120.9(7) . 1_545
C37 C36 C39 120.6(8) . 1_545
C38 C37 C36 120.7(9) . .
C38 C37 H37A 119.7 . .
C36 C37 H37A 119.7 . .
C37 C38 C34 118.3(8) . .
C37 C38 H38A 120.8 . .
C34 C38 H38A 120.8 . .
O18 C39 O15 126.2(8) . .
O18 C39 C36 116.7(8) . 1_565
O15 C39 C36 117.1(7) . 1_565
O19 C40 O11 126.0(7) . .
O19 C40 C43 117.1(7) . .
O11 C40 C43 116.9(7) . .
N11 C41 C45 122.2(7) . .
N11 C41 C46 116.8(7) . .
C45 C41 C46 120.9(8) . .
N11 C42 C43 123.8(8) . .
N11 C42 H42A 118.1 . .
C43 C42 H42A 118.1 . .
C44 C43 C42 119.0(8) . .
C44 C43 C40 119.9(7) . .
C42 C43 C40 120.9(7) . .
C43 C44 C45 117.4(8) . .
C43 C44 H44A 121.3 . .
C45 C44 H44A 121.3 . .
C41 C45 C44 120.9(8) . .
C41 C45 H45A 119.6 . .
C44 C45 H45A 119.6 . .
N10 C46 C50 122.2(7) . .
N10 C46 C41 115.6(7) . .
C50 C46 C41 121.9(7) . .
N10 C47 C48 124.3(8) . .
N10 C47 H47A 117.8 . .
C48 C47 H47A 117.8 . .
C47 C48 C49 117.3(7) . .
C47 C48 C51 120.6(7) . .
C49 C48 C51 122.1(7) . .
C50 C49 C48 118.5(7) . .
C50 C49 H49A 120.7 . .
C48 C49 H49A 120.7 . .
C46 C50 C49 119.8(8) . .
C46 C50 H50A 120.1 . .
C49 C50 H50A 120.1 . .
O8 C51 O7 125.7(7) . .
O8 C51 C48 116.3(7) . .
O7 C51 C48 118.0(7) . .
O20 C52 N12 126.3(11) . .
O20 C52 H52A 116.9 . .
N12 C52 H52A 116.9 . .
N12 C53 H53A 109.5 . .
N12 C53 H53B 109.5 . .
H53A C53 H53B 109.5 . .
N12 C53 H53C 109.5 . .
H53A C53 H53C 109.5 . .
H53B C53 H53C 109.5 . .
N12 C54 H54A 109.5 . .
N12 C54 H54B 109.5 . .
H54A C54 H54B 109.5 . .
N12 C54 H54C 109.5 . .
H54A C54 H54C 109.5 . .
H54B C54 H54C 109.5 . .

loop_
_geom_bond_atom_site_label_1
_geom_bond_atom_site_label_2
_geom_bond_distance
_geom_bond_site_symmetry_2
Dy1 O12 2.244(5) .
Dy1 O13 2.295(5) .
Dy1 O10 2.303(6) .
Dy1 O11 2.312(6) .
Dy1 O16 2.331(6) .
Dy1 O15 2.333(6) .
Dy1 O20 2.361(7) .
Dy2 O7 2.304(5) 2_756
Dy2 O17 2.311(6) .
Dy2 O18 2.317(6) .
Dy2 O8 2.355(5) 1_465
Dy2 O19 2.361(5) .
Dy2 O9 2.397(6) .
Dy2 O6 2.416(6) .
Dy2 O14 2.460(6) .
OW1 HW1A 0.8500 .
OW1 HW1B 0.8500 .
O1 C3 1.226(16) .
O2 C5 1.234(17) .
O3 C8 1.203(13) .
O4 C11 1.252(14) .
O5 C15 1.209(13) .
O6 H6A 0.8499 .
O6 H6G 0.8501 .
O7 C51 1.251(9) .
O7 Dy2 2.303(5) 2_756
O8 C51 1.245(9) .
O8 Dy2 2.355(5) 1_645
O9 C28 1.246(10) .
O10 C16 1.251(10) 2_765
O11 C40 1.259(9) .
O12 C28 1.242(10) .
O13 C16 1.239(9) .
O14 H14A 0.8500 .
O14 H14E 0.8500 .
O15 C39 1.248(10) .
O16 C17 1.249(10) .
O17 C17 1.239(10) .
O18 C39 1.235(10) .
O19 C40 1.244(10) .
O20 C52 1.211(12) .
N1 C3 1.300(16) .
N1 C1 1.389(15) .
N1 C2 1.415(15) .
N2 C5 1.341(16) .
N2 C4 1.424(16) .
N2 C6 1.457(15) .
N3 C8 1.368(15) .
N3 C7 1.430(13) .
N3 C9 1.431(15) .
N4 C11 1.334(13) .
N4 C12 1.445(15) .
N4 C10 1.454(15) .
N5 C15 1.316(14) .
N5 C14 1.394(18) .
N5 C13 1.555(16) .
N6 C19 1.342(10) .
N6 C18 1.348(11) .
N7 C24 1.342(10) .
N7 C23 1.348(11) .
N8 C29 1.381(12) .
N8 C30 1.391(12) .
N9 C35 1.378(11) .
N9 C34 1.385(11) .
N10 C47 1.329(10) .
N10 C46 1.332(10) .
N11 C41 1.351(11) .
N11 C42 1.349(10) .
N12 C52 1.331(14) .
N12 C53 1.479(15) .
N12 C54 1.491(14) .
C1 H1A 0.9600 .
C1 H1B 0.9600 .
C1 H1C 0.9600 .
C2 H2A 0.9600 .
C2 H2B 0.9600 .
C2 H2C 0.9600 .
C3 H3A 0.9300 .
C4 H4A 0.9600 .
C4 H4B 0.9600 .
C4 H4C 0.9600 .
C5 H5A 0.9300 .
C6 H6C 0.9600 .
C6 H6D 0.9600 .
C6 H6E 0.9600 .
C7 H7B 0.9600 .
C7 H7C 0.9600 .
C7 H7D 0.9600 .
C8 H8B 0.9300 .
C9 H9B 0.9600 .
C9 H9C 0.9600 .
C9 H9D 0.9600 .
C10 H10B 0.9600 .
C10 H10C 0.9600 .
C10 H10D 0.9600 .
C11 H11B 0.9300 .
C12 H12A 0.9600 .
C12 H12B 0.9600 .
C12 H12C 0.9600 .
C13 H13A 0.9600 .
C13 H13B 0.9600 .
C13 H13C 0.9600 .
C14 H14B 0.9600 .
C14 H14C 0.9600 .
C14 H14D 0.9600 .
C16 O10 1.251(10) 2_765
C16 C25 1.517(10) 2_675
C17 C20 1.508(11) .
C18 C22 1.407(12) .
C18 C23 1.484(11) .
C19 C20 1.391(11) .
C19 H19A 0.9300 .
C20 C21 1.409(12) .
C21 C22 1.380(11) .
C21 H21A 0.9300 .
C22 H22A 0.9300 .
C23 C27 1.378(11) .
C24 C25 1.361(11) .
C24 H24A 0.9300 .
C25 C26 1.381(11) .
C25 C16 1.517(10) 2_675
C26 C27 1.393(11) .
C26 H26A 0.9300 .
C27 H27A 0.9300 .
C28 C31 1.500(11) .
C29 C33 1.386(12) .
C29 C34 1.456(12) .
C30 C31 1.380(12) .
C30 H30A 0.9300 .
C31 C32 1.400(12) .
C32 C33 1.373(11) .
C32 H32A 0.9300 .
C33 H33A 0.9300 .
C34 C38 1.376(12) .
C35 C36 1.390(12) .
C35 H35A 0.9300 .
C36 C37 1.409(11) .
C36 C39 1.503(11) 1_545
C37 C38 1.378(12) .
C37 H37A 0.9300 .
C38 H38A 0.9300 .
C39 C36 1.503(11) 1_565
C40 C43 1.523(10) .
C41 C45 1.382(11) .
C41 C46 1.482(10) .
C42 C43 1.395(11) .
C42 H42A 0.9300 .
C43 C44 1.378(12) .
C44 C45 1.387(11) .
C44 H44A 0.9300 .
C45 H45A 0.9300 .
C46 C50 1.369(11) .
C47 C48 1.371(11) .
C47 H47A 0.9300 .
C48 C49 1.387(11) .
C48 C51 1.522(10) .
C49 C50 1.380(11) .
C49 H49A 0.9300 .
C50 H50A 0.9300 .
C52 H52A 0.9300 .
C53 H53A 0.9600 .
C53 H53B 0.9600 .
C53 H53C 0.9600 .
C54 H54A 0.9600 .
C54 H54B 0.9600 .
C54 H54C 0.9600 .
